data_1535562
loop_
_publ_author_name
'Tramsek, M.'
'Benkic, P.'
'Tavcar, G.'
'Zemva, B.'
'Bunic, T.'

_publ_section_title
;
 Alkaline earth metal poly(hydrogen fluorides) hexafluoroarsenates(V) and
 hexafluorophosphates(V): M2(H2F3)(HF2)(AF6) (M = Ca, A = As; M = Sr, A =
 As, P)
;
_journal_name_full 'Journal of Fluorine Chemistry'
_journal_page_first 1088
_journal_page_last 1094
_journal_volume 126
_journal_year 2005
_chemical_formula_sum 'As Ca2 F13 H4'
_chemical_name_systematic 'Ca2 (H2 F3) (H F2)2 (As F6)'
_space_group_IT_number 95
_symmetry_space_group_name_Hall 'P 4cw 2c'
_symmetry_space_group_name_H-M 'P 43 2 2'
_cell_angle_alpha 90
_cell_angle_beta 90
_cell_angle_gamma 90
_cell_formula_units_Z 4
_cell_length_a 7.1467
_cell_length_b 7.1467
_cell_length_c 17.548
_cell_volume 896.270
_citation_journal_id_ASTM JFLCAR
_cod_data_source_file Tramsek_JFLCAR_2005_1963.cif
_cod_data_source_block H4As1Ca2F13
_cod_original_cell_volume 896.2697
_cod_original_formula_sum 'H4 As1 Ca2 F13'
_cod_database_code 1535562

loop_
_symmetry_equiv_pos_as_xyz
x,y,z
-y,x,z+3/4
-x,-y,z+1/2
y,-x,z+1/4
x,-y,-z+1/2
y,x,-z+1/4
-x,y,-z
-y,-x,-z+3/4

loop_
_atom_site_label
_atom_site_type_symbol
_atom_site_fract_x
_atom_site_fract_y
_atom_site_fract_z
_atom_site_occupancy
_atom_site_U_iso_or_equiv
As1 As+5 1 0.21882 1 1 0.0
Ca1 Ca+2 0.74011 0.72777 0.96365 1 0.0
F5 F-1 0.5 0.5136 1 1 0.0
H1 H+1 0.624 0.528 0.814 1 0.0
F2 F-1 1.05338 0.2188 0.90484 1 0.0
F1 F-1 0.83424 0.3879 0.9838 1 0.0
F4 F-1 0.7093 0.5621 0.85067 1 0.0
H2 H+1 0.375 0.877 0.883 1 0.0
F3 F-1 0.83329 0.0468 0.98619 1 0.0
F6 F-1 0.43806 0.833 0.92873 1 0.0
F7 F-1 1.05581 0.70345 0.92892 1 0.0
